data_2224886
loop_
_publ_author_name
'Zeller, Matthias'
'Sridharan, Makuteswaran'
'Rajendra Prasad, Karnam J.'
'Ngendahimana, Aimable'

_publ_section_title
;
 1-(1-Hydroxy-9<i>H</i>-carbazol-2-yl)-3-methylbut-2-en-1-one
;
_journal_coeditor_code BV2136
_journal_issue 2
_journal_name_full 'Acta Crystallographica Section E'
_journal_page_first o297
_journal_page_last o298
_journal_paper_doi 10.1107/S1600536810000322
_journal_volume 66
_journal_year 2010
_chemical_formula_iupac 'C17 H15 N O2'
_chemical_formula_moiety 'C17 H15 N O2'
_chemical_formula_sum 'C17 H15 N O2'
_chemical_formula_weight 265.30
_chemical_melting_point 483
_chemical_name_systematic
;
1-(1-Hydroxy-9<i>H</i>-carbazol-2-yl)-3-methylbut-2-en-1-one
;
_space_group_IT_number 2
_symmetry_cell_setting triclinic
_symmetry_space_group_name_Hall '-P 1'
_symmetry_space_group_name_H-M 'P -1'
_atom_sites_solution_hydrogens geom
_atom_sites_solution_primary direct
_atom_sites_solution_secondary difmap
_audit_creation_method SHELXL-97
_cell_angle_alpha 115.216(5)
_cell_angle_beta 95.042(5)
_cell_angle_gamma 101.922(4)
_cell_formula_units_Z 4
_cell_length_a 6.3416(9)
_cell_length_b 15.202(2)
_cell_length_c 15.462(3)
_cell_measurement_reflns_used 3373
_cell_measurement_temperature 100(2)
_cell_measurement_theta_max 28.95
_cell_measurement_theta_min 2.65
_cell_volume 1293.2(4)
_computing_cell_refinement 'SAINT (Bruker, 2007)'
_computing_data_collection 'APEX2 (Bruker, 2007)'
_computing_data_reduction 'SAINT (Bruker, 2007)'
_computing_molecular_graphics
;
SHELXTL (Sheldrick, 2008) and Mercury (Macrae <i>et al.</i>,
2008)
;
_computing_publication_material
;
SHELXTL (Sheldrick, 2008) and publCIF (McMahon & Westrip, 2008)
;
_computing_structure_refinement 'SHELXTL (Sheldrick, 2008)'
_computing_structure_solution 'SHELXTL (Sheldrick, 2008)'
_diffrn_ambient_temperature 100(2)
_diffrn_measured_fraction_theta_full 0.989
_diffrn_measured_fraction_theta_max 0.989
_diffrn_measurement_device_type 'Bruker SMART APEX CCD diffractometer'
_diffrn_measurement_method '\w scans'
_diffrn_radiation_monochromator graphite
_diffrn_radiation_source 'fine-focus sealed tube'
_diffrn_radiation_type MoK\a
_diffrn_radiation_wavelength 0.71073
_diffrn_reflns_av_R_equivalents 0.0264
_diffrn_reflns_av_sigmaI/netI 0.0418
_diffrn_reflns_limit_h_max 8
_diffrn_reflns_limit_h_min -8
_diffrn_reflns_limit_k_max 20
_diffrn_reflns_limit_k_min -20
_diffrn_reflns_limit_l_max 20
_diffrn_reflns_limit_l_min -20
_diffrn_reflns_number 13387
_diffrn_reflns_theta_full 28.28
_diffrn_reflns_theta_max 28.28
_diffrn_reflns_theta_min 1.54
_diffrn_standards_number 0
_exptl_absorpt_coefficient_mu 0.090
_exptl_absorpt_correction_T_max 0.986
_exptl_absorpt_correction_T_min 0.749
_exptl_absorpt_correction_type multi-scan
_exptl_absorpt_process_details '(APEX2; Bruker, 2007)'
_exptl_crystal_colour orange
_exptl_crystal_density_diffrn 1.363
_exptl_crystal_density_method 'not measured'
_exptl_crystal_description plate
_exptl_crystal_F_000 560
_exptl_crystal_size_max 0.312
_exptl_crystal_size_mid 0.188
_exptl_crystal_size_min 0.157
_refine_diff_density_max 0.346
_refine_diff_density_min -0.249
_refine_ls_extinction_method none
_refine_ls_goodness_of_fit_ref 1.012
_refine_ls_hydrogen_treatment constr
_refine_ls_matrix_type full
_refine_ls_number_parameters 367
_refine_ls_number_reflns 6364
_refine_ls_number_restraints 0
_refine_ls_restrained_S_all 1.012
_refine_ls_R_factor_all 0.0691
_refine_ls_R_factor_gt 0.0478
_refine_ls_shift/su_max 0.000
_refine_ls_shift/su_mean 0.000
_refine_ls_structure_factor_coef Fsqd
_refine_ls_weighting_details 'calc w=1/[\s^2^(Fo^2^)+(0.0531P)^2^+0.5261P] where P=(Fo^2^+2Fc^2^)/3'
_refine_ls_weighting_scheme calc
_refine_ls_wR_factor_gt 0.1096
_refine_ls_wR_factor_ref 0.1232
_reflns_number_gt 4788
_reflns_number_total 6364
_reflns_threshold_expression I>2\s(I)
_cod_data_source_file bv2136.cif
_cod_data_source_block I
_cod_depositor_comments
;
The following automatic conversions were performed:
'_symmetry_cell_setting' value 'Triclinic' changed to 'triclinic'
according to '/home/saulius/struct/CIF-dictionaries/cif_core.dic'
dictionary named 'cif_core.dic' version 2.4.1 from 2010-06-29.

Automatic conversion script
Id: cif_fix_enum 1527 2010-12-29 10:47:43Z saulius 

The following automatic conversions were performed:

'_symmetry_cell_setting' value 'Triclinic' changed to 'triclinic'
according to /home/saulius/struct/CIF-dictionaries/cif_core.dic
dictionary named 'cif_core.dic' version 2.4.1 from 2010-06-29.

Automatic conversion script
Id: cif_fix_values 1715 2011-07-08 13:25:40Z adriana 
;
_cod_database_code 2224886
_cod_database_fobs_code 2224886

loop_
_symmetry_equiv_pos_as_xyz
'x, y, z'
'-x, -y, -z'

loop_
_atom_site_type_symbol
_atom_site_label
_atom_site_fract_x
_atom_site_fract_y
_atom_site_fract_z
_atom_site_U_iso_or_equiv
_atom_site_adp_type
_atom_site_calc_flag
_atom_site_refinement_flags
_atom_site_occupancy
_atom_site_disorder_assembly
_atom_site_disorder_group
C C1A 0.7818(2) 0.24361(12) 0.56142(11) 0.0177(3) Uani d . 1 . .
C C2A 0.6819(3) 0.31619(12) 0.61788(11) 0.0198(3) Uani d . 1 . .
H H2A 0.5434 0.2975 0.6334 0.024 Uiso calc R 1 . .
C C3A 0.7926(3) 0.41613(12) 0.65017(12) 0.0220(3) Uani d . 1 . .
H H3A 0.7278 0.4672 0.6882 0.026 Uiso calc R 1 . .
C C4A 0.9985(3) 0.44455(12) 0.62833(12) 0.0224(3) Uani d . 1 . .
H H4A 1.0709 0.5141 0.6522 0.027 Uiso calc R 1 . .
C C5A 1.0970(3) 0.37214(12) 0.57234(11) 0.0206(3) Uani d . 1 . .
H H5A 1.2366 0.3916 0.5580 0.025 Uiso calc R 1 . .
C C6A 0.9881(2) 0.26989(12) 0.53716(11) 0.0175(3) Uani d . 1 . .
C C7A 0.8360(2) -0.00303(12) 0.40772(11) 0.0164(3) Uani d . 1 . .
C C8A 0.8533(2) 0.09890(12) 0.46513(11) 0.0165(3) Uani d . 1 . .
C C9A 1.0325(2) 0.17577(11) 0.47439(11) 0.0164(3) Uani d . 1 . .
C C10A 1.2026(2) 0.15003(12) 0.42390(11) 0.0179(3) Uani d . 1 . .
H H10A 1.3252 0.2011 0.4289 0.021 Uiso calc R 1 . .
C C11A 1.1880(2) 0.04945(12) 0.36717(11) 0.0177(3) Uani d . 1 . .
H H11A 1.3029 0.0321 0.3334 0.021 Uiso calc R 1 . .
C C12A 1.0068(2) -0.02914(11) 0.35748(11) 0.0164(3) Uani d . 1 . .
C C13A 0.9842(2) -0.13732(12) 0.29741(11) 0.0181(3) Uani d . 1 . .
C C14A 1.1542(3) -0.17222(12) 0.24376(11) 0.0190(3) Uani d . 1 . .
H H14A 1.2805 -0.1225 0.2493 0.023 Uiso calc R 1 . .
C C15A 1.1436(3) -0.26979(12) 0.18718(11) 0.0201(3) Uani d . 1 . .
C C16A 0.9526(3) -0.35834(12) 0.16533(12) 0.0238(3) Uani d . 1 . .
H H16A 0.9365 -0.3639 0.2254 0.036 Uiso calc R 1 . .
H H16B 0.9790 -0.4204 0.1171 0.036 Uiso calc R 1 . .
H H16C 0.8178 -0.3485 0.1392 0.036 Uiso calc R 1 . .
C C17A 1.3362(3) -0.29673(13) 0.14197(12) 0.0237(3) Uani d . 1 . .
H H17A 1.4516 -0.2348 0.1590 0.036 Uiso calc R 1 . .
H H17B 1.2888 -0.3343 0.0709 0.036 Uiso calc R 1 . .
H H17C 1.3937 -0.3386 0.1665 0.036 Uiso calc R 1 . .
C C1B 0.6941(2) -0.19517(12) 0.77600(11) 0.0178(3) Uani d . 1 . .
C C2B 0.7881(3) -0.27530(12) 0.73361(11) 0.0205(3) Uani d . 1 . .
H H2B 0.9299 -0.2729 0.7617 0.025 Uiso calc R 1 . .
C C3B 0.6655(3) -0.35811(12) 0.64911(12) 0.0224(3) Uani d . 1 . .
H H3B 0.7260 -0.4132 0.6179 0.027 Uiso calc R 1 . .
C C4B 0.4536(3) -0.36301(12) 0.60808(12) 0.0218(3) Uani d . 1 . .
H H4B 0.3725 -0.4217 0.5508 0.026 Uiso calc R 1 . .
C C5B 0.3619(3) -0.28337(12) 0.65017(11) 0.0197(3) Uani d . 1 . .
H H5B 0.2188 -0.2870 0.6223 0.024 Uiso calc R 1 . .
C C6B 0.4834(2) -0.19745(12) 0.73445(11) 0.0171(3) Uani d . 1 . .
C C7B 0.6547(2) 0.05079(11) 0.94208(11) 0.0168(3) Uani d . 1 . .
C C8B 0.6330(2) -0.04659(11) 0.86929(11) 0.0169(3) Uani d . 1 . .
C C9B 0.4459(2) -0.10097(11) 0.79421(11) 0.0163(3) Uani d . 1 . .
C C10B 0.2753(2) -0.05548(12) 0.79034(11) 0.0180(3) Uani d . 1 . .
H H10B 0.1488 -0.0906 0.7394 0.022 Uiso calc R 1 . .
C C11B 0.2948(2) 0.04032(12) 0.86139(11) 0.0181(3) Uani d . 1 . .
H H11B 0.1798 0.0710 0.8586 0.022 Uiso calc R 1 . .
C C12B 0.4818(2) 0.09561(11) 0.93938(11) 0.0168(3) Uani d . 1 . .
C C13B 0.5056(2) 0.19747(12) 1.01756(11) 0.0182(3) Uani d . 1 . .
C C14B 0.3307(2) 0.24795(12) 1.02043(11) 0.0192(3) Uani d . 1 . .
H H14B 0.1949 0.2088 0.9761 0.023 Uiso calc R 1 . .
C C15B 0.3472(3) 0.34515(12) 1.08080(12) 0.0205(3) Uani d . 1 . .
C C16B 0.5470(3) 0.41995(13) 1.15485(13) 0.0277(4) Uani d . 1 . .
H H16D 0.5608 0.4072 1.2118 0.042 Uiso calc R 1 . .
H H16E 0.5326 0.4885 1.1750 0.042 Uiso calc R 1 . .
H H16F 0.6781 0.4130 1.1262 0.042 Uiso calc R 1 . .
C C17B 0.1508(3) 0.38542(13) 1.07778(13) 0.0267(4) Uani d . 1 . .
H H17D 0.0296 0.3324 1.0266 0.040 Uiso calc R 1 . .
H H17E 0.1892 0.4432 1.0637 0.040 Uiso calc R 1 . .
H H17F 0.1055 0.4070 1.1410 0.040 Uiso calc R 1 . .
N N1A 0.7042(2) 0.13977(10) 0.51833(9) 0.0180(3) Uani d . 1 . .
H H1A 0.5806 0.1055 0.5239 0.022 Uiso calc R 1 . .
N N1B 0.7808(2) -0.10416(10) 0.85829(9) 0.0182(3) Uani d . 1 . .
H H1B 0.9085 -0.0858 0.8972 0.022 Uiso calc R 1 . .
O O1A 0.65515(17) -0.07178(8) 0.40157(8) 0.0203(2) Uani d . 1 . .
H H1C 0.6662 -0.1302 0.3672 0.030 Uiso calc R 1 . .
O O2A 0.81641(18) -0.20127(8) 0.29274(8) 0.0235(3) Uani d . 1 . .
O O1B 0.83971(17) 0.09766(8) 1.01146(8) 0.0207(2) Uani d . 1 . .
H H1D 0.8316 0.1547 1.0516 0.031 Uiso calc R 1 . .
O O2B 0.67656(18) 0.24120(8) 1.08281(8) 0.0233(3) Uani d . 1 . .

loop_
_atom_site_aniso_label
_atom_site_aniso_U_11
_atom_site_aniso_U_22
_atom_site_aniso_U_33
_atom_site_aniso_U_12
_atom_site_aniso_U_13
_atom_site_aniso_U_23
C1A 0.0170(7) 0.0206(8) 0.0164(7) 0.0041(6) 0.0024(6) 0.0099(6)
C2A 0.0189(7) 0.0237(8) 0.0185(8) 0.0080(6) 0.0058(6) 0.0097(7)
C3A 0.0249(8) 0.0231(8) 0.0192(8) 0.0095(7) 0.0050(6) 0.0093(7)
C4A 0.0245(8) 0.0185(8) 0.0237(8) 0.0043(6) 0.0023(6) 0.0103(7)
C5A 0.0184(7) 0.0236(8) 0.0207(8) 0.0043(6) 0.0033(6) 0.0115(7)
C6A 0.0170(7) 0.0210(8) 0.0166(7) 0.0059(6) 0.0031(6) 0.0103(6)
C7A 0.0139(7) 0.0206(8) 0.0159(7) 0.0037(6) 0.0027(6) 0.0100(6)
C8A 0.0149(7) 0.0214(8) 0.0153(7) 0.0059(6) 0.0034(6) 0.0097(6)
C9A 0.0155(7) 0.0205(8) 0.0149(7) 0.0039(6) 0.0015(6) 0.0102(6)
C10A 0.0153(7) 0.0210(8) 0.0192(8) 0.0032(6) 0.0036(6) 0.0117(6)
C11A 0.0149(7) 0.0228(8) 0.0183(7) 0.0060(6) 0.0056(6) 0.0112(6)
C12A 0.0156(7) 0.0204(8) 0.0152(7) 0.0056(6) 0.0028(6) 0.0097(6)
C13A 0.0168(7) 0.0213(8) 0.0172(7) 0.0045(6) 0.0025(6) 0.0101(6)
C14A 0.0176(7) 0.0213(8) 0.0197(8) 0.0058(6) 0.0052(6) 0.0101(7)
C15A 0.0201(7) 0.0252(8) 0.0181(8) 0.0082(6) 0.0040(6) 0.0117(7)
C16A 0.0226(8) 0.0212(8) 0.0264(9) 0.0071(6) 0.0061(7) 0.0088(7)
C17A 0.0218(8) 0.0263(9) 0.0233(8) 0.0096(7) 0.0065(6) 0.0098(7)
C1B 0.0183(7) 0.0198(8) 0.0167(7) 0.0043(6) 0.0047(6) 0.0097(6)
C2B 0.0215(8) 0.0223(8) 0.0208(8) 0.0077(6) 0.0059(6) 0.0114(7)
C3B 0.0302(9) 0.0203(8) 0.0210(8) 0.0097(7) 0.0098(7) 0.0111(7)
C4B 0.0268(8) 0.0187(8) 0.0167(8) 0.0022(6) 0.0041(6) 0.0071(6)
C5B 0.0191(7) 0.0232(8) 0.0174(7) 0.0033(6) 0.0038(6) 0.0107(7)
C6B 0.0168(7) 0.0194(8) 0.0175(7) 0.0050(6) 0.0057(6) 0.0103(6)
C7B 0.0151(7) 0.0200(8) 0.0151(7) 0.0031(6) 0.0016(6) 0.0090(6)
C8B 0.0154(7) 0.0201(8) 0.0177(7) 0.0054(6) 0.0041(6) 0.0104(6)
C9B 0.0164(7) 0.0184(7) 0.0145(7) 0.0028(6) 0.0043(6) 0.0083(6)
C10B 0.0148(7) 0.0226(8) 0.0173(7) 0.0040(6) 0.0014(6) 0.0106(6)
C11B 0.0157(7) 0.0216(8) 0.0194(8) 0.0068(6) 0.0028(6) 0.0109(6)
C12B 0.0171(7) 0.0187(8) 0.0168(7) 0.0054(6) 0.0047(6) 0.0098(6)
C13B 0.0186(7) 0.0196(8) 0.0179(7) 0.0049(6) 0.0050(6) 0.0097(6)
C14B 0.0169(7) 0.0223(8) 0.0184(8) 0.0055(6) 0.0026(6) 0.0093(7)
C15B 0.0205(8) 0.0233(8) 0.0208(8) 0.0071(6) 0.0080(6) 0.0116(7)
C16B 0.0222(8) 0.0213(9) 0.0325(10) 0.0055(7) 0.0056(7) 0.0060(8)
C17B 0.0264(9) 0.0265(9) 0.0246(9) 0.0128(7) 0.0041(7) 0.0071(7)
N1A 0.0156(6) 0.0186(6) 0.0200(7) 0.0046(5) 0.0070(5) 0.0085(5)
N1B 0.0145(6) 0.0198(7) 0.0187(6) 0.0060(5) 0.0013(5) 0.0071(5)
O1A 0.0173(5) 0.0181(5) 0.0243(6) 0.0028(4) 0.0085(4) 0.0087(5)
O2A 0.0206(6) 0.0208(6) 0.0263(6) 0.0032(5) 0.0082(5) 0.0085(5)
O1B 0.0179(5) 0.0194(6) 0.0194(6) 0.0052(4) -0.0021(4) 0.0048(5)
O2B 0.0209(6) 0.0205(6) 0.0226(6) 0.0048(5) -0.0020(5) 0.0060(5)

loop_
_atom_type_symbol
_atom_type_description
_atom_type_scat_dispersion_real
_atom_type_scat_dispersion_imag
_atom_type_scat_source
C C 0.0033 0.0016 'International Tables Vol C Tables 4.2.6.8 and 6.1.1.4'
H H 0.0000 0.0000 'International Tables Vol C Tables 4.2.6.8 and 6.1.1.4'
N N 0.0061 0.0033 'International Tables Vol C Tables 4.2.6.8 and 6.1.1.4'
O O 0.0106 0.0060 'International Tables Vol C Tables 4.2.6.8 and 6.1.1.4'

loop_
_geom_angle_atom_site_label_1
_geom_angle_atom_site_label_2
_geom_angle_atom_site_label_3
_geom_angle_site_symmetry_1
_geom_angle_site_symmetry_3
_geom_angle
_geom_angle_publ_flag
N1A C1A C2A . . 128.77(14) ?
N1A C1A C6A . . 108.97(13) ?
C2A C1A C6A . . 122.23(14) ?
C3A C2A C1A . . 117.24(15) ?
C3A C2A H2A . . 121.4 ?
C1A C2A H2A . . 121.4 ?
C2A C3A C4A . . 121.82(15) ?
C2A C3A H3A . . 119.1 ?
C4A C3A H3A . . 119.1 ?
C5A C4A C3A . . 120.66(15) ?
C5A C4A H4A . . 119.7 ?
C3A C4A H4A . . 119.7 ?
C4A C5A C6A . . 119.11(15) ?
C4A C5A H5A . . 120.4 ?
C6A C5A H5A . . 120.4 ?
C5A C6A C1A . . 118.91(14) ?
C5A C6A C9A . . 134.61(14) ?
C1A C6A C9A . . 106.44(13) ?
O1A C7A C8A . . 118.30(13) ?
O1A C7A C12A . . 123.26(14) ?
C8A C7A C12A . . 118.43(13) ?
N1A C8A C7A . . 127.35(14) ?
N1A C8A C9A . . 110.20(13) ?
C7A C8A C9A . . 122.44(14) ?
C8A C9A C10A . . 119.29(14) ?
C8A C9A C6A . . 106.02(13) ?
C10A C9A C6A . . 134.66(14) ?
C11A C10A C9A . . 118.85(14) ?
C11A C10A H10A . . 120.6 ?
C9A C10A H10A . . 120.6 ?
C10A C11A C12A . . 122.25(14) ?
C10A C11A H11A . . 118.9 ?
C12A C11A H11A . . 118.9 ?
C7A C12A C11A . . 118.74(14) ?
C7A C12A C13A . . 117.25(13) ?
C11A C12A C13A . . 124.01(14) ?
O2A C13A C14A . . 119.28(14) ?
O2A C13A C12A . . 119.28(14) ?
C14A C13A C12A . . 121.43(13) ?
C15A C14A C13A . . 124.55(14) ?
C15A C14A H14A . . 117.7 ?
C13A C14A H14A . . 117.7 ?
C14A C15A C17A . . 119.65(15) ?
C14A C15A C16A . . 125.41(15) ?
C17A C15A C16A . . 114.93(14) ?
C15A C16A H16A . . 109.5 ?
C15A C16A H16B . . 109.5 ?
H16A C16A H16B . . 109.5 ?
C15A C16A H16C . . 109.5 ?
H16A C16A H16C . . 109.5 ?
H16B C16A H16C . . 109.5 ?
C15A C17A H17A . . 109.5 ?
C15A C17A H17B . . 109.5 ?
H17A C17A H17B . . 109.5 ?
C15A C17A H17C . . 109.5 ?
H17A C17A H17C . . 109.5 ?
H17B C17A H17C . . 109.5 ?
N1B C1B C2B . . 128.95(14) ?
N1B C1B C6B . . 109.01(13) ?
C2B C1B C6B . . 122.02(14) ?
C3B C2B C1B . . 117.05(15) ?
C3B C2B H2B . . 121.5 ?
C1B C2B H2B . . 121.5 ?
C2B C3B C4B . . 121.82(15) ?
C2B C3B H3B . . 119.1 ?
C4B C3B H3B . . 119.1 ?
C5B C4B C3B . . 120.82(15) ?
C5B C4B H4B . . 119.6 ?
C3B C4B H4B . . 119.6 ?
C4B C5B C6B . . 118.86(15) ?
C4B C5B H5B . . 120.6 ?
C6B C5B H5B . . 120.6 ?
C5B C6B C1B . . 119.39(14) ?
C5B C6B C9B . . 133.95(14) ?
C1B C6B C9B . . 106.65(13) ?
O1B C7B C8B . . 118.52(13) ?
O1B C7B C12B . . 123.14(14) ?
C8B C7B C12B . . 118.34(13) ?
N1B C8B C7B . . 127.82(14) ?
N1B C8B C9B . . 109.87(13) ?
C7B C8B C9B . . 122.31(14) ?
C8B C9B C10B . . 119.36(14) ?
C8B C9B C6B . . 106.02(13) ?
C10B C9B C6B . . 134.60(14) ?
C11B C10B C9B . . 118.89(14) ?
C11B C10B H10B . . 120.6 ?
C9B C10B H10B . . 120.6 ?
C10B C11B C12B . . 122.35(14) ?
C10B C11B H11B . . 118.8 ?
C12B C11B H11B . . 118.8 ?
C7B C12B C11B . . 118.72(14) ?
C7B C12B C13B . . 117.64(13) ?
C11B C12B C13B . . 123.64(14) ?
O2B C13B C14B . . 119.83(14) ?
O2B C13B C12B . . 119.54(14) ?
C14B C13B C12B . . 120.63(14) ?
C15B C14B C13B . . 125.25(15) ?
C15B C14B H14B . . 117.4 ?
C13B C14B H14B . . 117.4 ?
C14B C15B C16B . . 125.88(15) ?
C14B C15B C17B . . 119.22(15) ?
C16B C15B C17B . . 114.89(14) ?
C15B C16B H16D . . 109.5 ?
C15B C16B H16E . . 109.5 ?
H16D C16B H16E . . 109.5 ?
C15B C16B H16F . . 109.5 ?
H16D C16B H16F . . 109.5 ?
H16E C16B H16F . . 109.5 ?
C15B C17B H17D . . 109.5 ?
C15B C17B H17E . . 109.5 ?
H17D C17B H17E . . 109.5 ?
C15B C17B H17F . . 109.5 ?
H17D C17B H17F . . 109.5 ?
H17E C17B H17F . . 109.5 ?
C8A N1A C1A . . 108.35(12) ?
C8A N1A H1A . . 125.8 ?
C1A N1A H1A . . 125.8 ?
C1B N1B C8B . . 108.43(12) ?
C1B N1B H1B . . 125.8 ?
C8B N1B H1B . . 125.8 ?
C7A O1A H1C . . 109.5 ?
C7B O1B H1D . . 109.5 ?

loop_
_geom_bond_atom_site_label_1
_geom_bond_atom_site_label_2
_geom_bond_site_symmetry_2
_geom_bond_distance
_geom_bond_publ_flag
C1A N1A . 1.380(2) ?
C1A C2A . 1.395(2) ?
C1A C6A . 1.418(2) ?
C2A C3A . 1.379(2) ?
C2A H2A . 0.9500 ?
C3A C4A . 1.406(2) ?
C3A H3A . 0.9500 ?
C4A C5A . 1.385(2) ?
C4A H4A . 0.9500 ?
C5A C6A . 1.400(2) ?
C5A H5A . 0.9500 ?
C6A C9A . 1.449(2) ?
C7A O1A . 1.3479(17) ?
C7A C8A . 1.393(2) ?
C7A C12A . 1.414(2) ?
C8A N1A . 1.3786(19) ?
C8A C9A . 1.399(2) ?
C9A C10A . 1.410(2) ?
C10A C11A . 1.378(2) ?
C10A H10A . 0.9500 ?
C11A C12A . 1.421(2) ?
C11A H11A . 0.9500 ?
C12A C13A . 1.472(2) ?
C13A O2A . 1.2577(18) ?
C13A C14A . 1.466(2) ?
C14A C15A . 1.347(2) ?
C14A H14A . 0.9500 ?
C15A C17A . 1.503(2) ?
C15A C16A . 1.504(2) ?
C16A H16A . 0.9800 ?
C16A H16B . 0.9800 ?
C16A H16C . 0.9800 ?
C17A H17A . 0.9800 ?
C17A H17B . 0.9800 ?
C17A H17C . 0.9800 ?
C1B N1B . 1.378(2) ?
C1B C2B . 1.399(2) ?
C1B C6B . 1.418(2) ?
C2B C3B . 1.383(2) ?
C2B H2B . 0.9500 ?
C3B C4B . 1.408(2) ?
C3B H3B . 0.9500 ?
C4B C5B . 1.383(2) ?
C4B H4B . 0.9500 ?
C5B C6B . 1.398(2) ?
C5B H5B . 0.9500 ?
C6B C9B . 1.446(2) ?
C7B O1B . 1.3478(17) ?
C7B C8B . 1.395(2) ?
C7B C12B . 1.412(2) ?
C8B N1B . 1.3833(19) ?
C8B C9B . 1.405(2) ?
C9B C10B . 1.409(2) ?
C10B C11B . 1.372(2) ?
C10B H10B . 0.9500 ?
C11B C12B . 1.428(2) ?
C11B H11B . 0.9500 ?
C12B C13B . 1.469(2) ?
C13B O2B . 1.2545(19) ?
C13B C14B . 1.467(2) ?
C14B C15B . 1.345(2) ?
C14B H14B . 0.9500 ?
C15B C16B . 1.500(2) ?
C15B C17B . 1.502(2) ?
C16B H16D . 0.9800 ?
C16B H16E . 0.9800 ?
C16B H16F . 0.9800 ?
C17B H17D . 0.9800 ?
C17B H17E . 0.9800 ?
C17B H17F . 0.9800 ?
N1A H1A . 0.8800 ?
N1B H1B . 0.8800 ?
O1A H1C . 0.8400 ?
O1B H1D . 0.8400 ?

loop_
_geom_hbond_atom_site_label_D
_geom_hbond_atom_site_label_H
_geom_hbond_atom_site_label_A
_geom_hbond_site_symmetry_A
_geom_hbond_distance_DH
_geom_hbond_distance_HA
_geom_hbond_distance_DA
_geom_hbond_angle_DHA
O1B H1D O2B . 0.84 1.73 2.4762(16) 146.2
O1A H1C O2A . 0.84 1.72 2.4626(16) 146.1
N1B H1B O1B 2_757 0.88 2.12 2.9561(17) 157.2
N1A H1A O1A 2_656 0.88 2.08 2.8996(16) 155.1
C10A H10A Cg1 2_756 0.95 2.66 3.365(2) 132
C10B H10B Cg2 2_656 0.95 2.68 3.427(2) 136
C16A H16A Cg3 2_756 0.95 2.77 3.659(2) 152
C16B H16D Cg1 2_657 0.95 2.96 3.846(2) 151

loop_
_geom_torsion_atom_site_label_1
_geom_torsion_atom_site_label_2
_geom_torsion_atom_site_label_3
_geom_torsion_atom_site_label_4
_geom_torsion_site_symmetry_1
_geom_torsion_site_symmetry_2
_geom_torsion_site_symmetry_3
_geom_torsion_site_symmetry_4
_geom_torsion
_geom_torsion_publ_flag
N1A C1A C2A C3A . . . . -178.05(15) ?
C6A C1A C2A C3A . . . . -0.2(2) ?
C1A C2A C3A C4A . . . . -0.6(2) ?
C2A C3A C4A C5A . . . . 0.5(2) ?
C3A C4A C5A C6A . . . . 0.3(2) ?
C4A C5A C6A C1A . . . . -1.1(2) ?
C4A C5A C6A C9A . . . . 176.35(16) ?
N1A C1A C6A C5A . . . . 179.28(13) ?
C2A C1A C6A C5A . . . . 1.1(2) ?
N1A C1A C6A C9A . . . . 1.17(16) ?
C2A C1A C6A C9A . . . . -177.06(14) ?
O1A C7A C8A N1A . . . . 0.1(2) ?
C12A C7A C8A N1A . . . . 178.99(14) ?
O1A C7A C8A C9A . . . . -178.67(13) ?
C12A C7A C8A C9A . . . . 0.2(2) ?
N1A C8A C9A C10A . . . . -178.80(13) ?
C7A C8A C9A C10A . . . . 0.2(2) ?
N1A C8A C9A C6A . . . . -0.38(16) ?
C7A C8A C9A C6A . . . . 178.57(13) ?
C5A C6A C9A C8A . . . . -178.16(16) ?
C1A C6A C9A C8A . . . . -0.48(16) ?
C5A C6A C9A C10A . . . . -0.1(3) ?
C1A C6A C9A C10A . . . . 177.58(16) ?
C8A C9A C10A C11A . . . . -0.4(2) ?
C6A C9A C10A C11A . . . . -178.27(15) ?
C9A C10A C11A C12A . . . . 0.3(2) ?
O1A C7A C12A C11A . . . . 178.50(13) ?
C8A C7A C12A C11A . . . . -0.3(2) ?
O1A C7A C12A C13A . . . . -1.2(2) ?
C8A C7A C12A C13A . . . . 180.00(13) ?
C10A C11A C12A C7A . . . . 0.1(2) ?
C10A C11A C12A C13A . . . . 179.72(14) ?
C7A C12A C13A O2A . . . . 0.3(2) ?
C11A C12A C13A O2A . . . . -179.31(14) ?
C7A C12A C13A C14A . . . . -178.98(13) ?
C11A C12A C13A C14A . . . . 1.4(2) ?
O2A C13A C14A C15A . . . . 1.0(2) ?
C12A C13A C14A C15A . . . . -179.66(15) ?
C13A C14A C15A C17A . . . . -175.27(14) ?
C13A C14A C15A C16A . . . . 3.4(3) ?
N1B C1B C2B C3B . . . . -178.80(15) ?
C6B C1B C2B C3B . . . . -0.5(2) ?
C1B C2B C3B C4B . . . . -1.2(2) ?
C2B C3B C4B C5B . . . . 1.5(2) ?
C3B C4B C5B C6B . . . . 0.0(2) ?
C4B C5B C6B C1B . . . . -1.7(2) ?
C4B C5B C6B C9B . . . . 176.91(15) ?
N1B C1B C6B C5B . . . . -179.42(13) ?
C2B C1B C6B C5B . . . . 2.0(2) ?
N1B C1B C6B C9B . . . . 1.62(16) ?
C2B C1B C6B C9B . . . . -176.96(14) ?
O1B C7B C8B N1B . . . . 0.3(2) ?
C12B C7B C8B N1B . . . . -179.84(14) ?
O1B C7B C8B C9B . . . . 180.00(13) ?
C12B C7B C8B C9B . . . . -0.1(2) ?
N1B C8B C9B C10B . . . . -178.81(13) ?
C7B C8B C9B C10B . . . . 1.4(2) ?
N1B C8B C9B C6B . . . . 0.17(17) ?
C7B C8B C9B C6B . . . . -179.61(13) ?
C5B C6B C9B C8B . . . . -179.81(16) ?
C1B C6B C9B C8B . . . . -1.08(16) ?
C5B C6B C9B C10B . . . . -1.1(3) ?
C1B C6B C9B C10B . . . . 177.67(16) ?
C8B C9B C10B C11B . . . . -1.3(2) ?
C6B C9B C10B C11B . . . . -179.88(15) ?
C9B C10B C11B C12B . . . . -0.2(2) ?
O1B C7B C12B C11B . . . . 178.60(14) ?
C8B C7B C12B C11B . . . . -1.3(2) ?
O1B C7B C12B C13B . . . . -1.2(2) ?
C8B C7B C12B C13B . . . . 178.92(13) ?
C10B C11B C12B C7B . . . . 1.5(2) ?
C10B C11B C12B C13B . . . . -178.77(14) ?
C7B C12B C13B O2B . . . . 0.6(2) ?
C11B C12B C13B O2B . . . . -179.21(14) ?
C7B C12B C13B C14B . . . . -178.87(14) ?
C11B C12B C13B C14B . . . . 1.4(2) ?
O2B C13B C14B C15B . . . . 9.6(2) ?
C12B C13B C14B C15B . . . . -170.95(15) ?
C13B C14B C15B C16B . . . . 1.0(3) ?
C13B C14B C15B C17B . . . . -177.81(15) ?
C7A C8A N1A C1A . . . . -177.76(14) ?
C9A C8A N1A C1A . . . . 1.12(17) ?
C2A C1A N1A C8A . . . . 176.66(15) ?
C6A C1A N1A C8A . . . . -1.42(16) ?
C2B C1B N1B C8B . . . . 176.92(15) ?
C6B C1B N1B C8B . . . . -1.54(17) ?
C7B C8B N1B C1B . . . . -179.39(14) ?
C9B C8B N1B C1B . . . . 0.85(17) ?
